data_4343037
loop_
_publ_author_name
'Zhang, Li'
'Zhang, Peng'
'Zhao, Lang'
'Wu, Jianfeng'
'Guo, Mei'
'Tang, Jinkui'

_publ_section_title
;
 Anions Influence the Relaxation Dynamics of Mono-\m3-OH-Capped Triangular
 Dysprosium Aggregates.
;
_journal_issue 11
_journal_name_full 'Inorganic chemistry'
_journal_page_first 5571
_journal_page_last 5578
_journal_paper_doi 10.1021/acs.inorgchem.5b00702
_journal_volume 54
_journal_year 2015
_chemical_formula_sum 'C52 H51 Cl2 Dy3 N12 O16'
_chemical_formula_weight 1658.45
_chemical_name_systematic
; 
 ? 
;
_space_group_IT_number 14
_symmetry_cell_setting monoclinic
_symmetry_space_group_name_Hall '-P 2ybc'
_symmetry_space_group_name_H-M 'P 1 21/c 1'
_atom_sites_solution_hydrogens geom
_atom_sites_solution_primary direct
_atom_sites_solution_secondary difmap
_audit_creation_method SHELXL-97
_cell_angle_alpha 90.00
_cell_angle_beta 91.5890(10)
_cell_angle_gamma 90.00
_cell_formula_units_Z 4
_cell_length_a 12.1432(6)
_cell_length_b 13.8045(7)
_cell_length_c 34.8017(18)
_cell_measurement_reflns_used 9910
_cell_measurement_temperature 296(2)
_cell_measurement_theta_max 26.07
_cell_measurement_theta_min 2.30
_cell_volume 5831.6(5)
_computing_cell_refinement 'Bruker SMART'
_computing_data_collection 'Bruker SMART'
_computing_data_reduction 'Bruker SAINT'
_computing_molecular_graphics 'Bruker SHELXTL'
_computing_publication_material 'Bruker SHELXTL'
_computing_structure_refinement 'SHELXL-97 (Sheldrick, 1997)'
_computing_structure_solution 'SHELXS-97 (Sheldrick, 1990)'
_diffrn_ambient_temperature 296(2)
_diffrn_measured_fraction_theta_full 0.999
_diffrn_measured_fraction_theta_max 0.999
_diffrn_measurement_device_type 'CCD area detector'
_diffrn_measurement_method 'phi and omega scans'
_diffrn_radiation_monochromator graphite
_diffrn_radiation_source 'fine-focus sealed tube'
_diffrn_radiation_type MoK\a
_diffrn_radiation_wavelength 0.71073
_diffrn_reflns_av_R_equivalents 0.0447
_diffrn_reflns_av_sigmaI/netI 0.0480
_diffrn_reflns_limit_h_max 14
_diffrn_reflns_limit_h_min -15
_diffrn_reflns_limit_k_max 17
_diffrn_reflns_limit_k_min -11
_diffrn_reflns_limit_l_max 42
_diffrn_reflns_limit_l_min -43
_diffrn_reflns_number 36315
_diffrn_reflns_theta_full 26.10
_diffrn_reflns_theta_max 26.10
_diffrn_reflns_theta_min 1.59
_exptl_absorpt_coefficient_mu 3.974
_exptl_absorpt_correction_T_max 0.529
_exptl_absorpt_correction_T_min 0.385
_exptl_absorpt_correction_type multi-scan
_exptl_crystal_colour red
_exptl_crystal_density_diffrn 1.888
_exptl_crystal_density_method 'not measured'
_exptl_crystal_description plate
_exptl_crystal_F_000 3224
_exptl_crystal_size_max 0.25
_exptl_crystal_size_mid 0.22
_exptl_crystal_size_min 0.16
_refine_diff_density_max 1.140
_refine_diff_density_min -0.851
_refine_diff_density_rms 0.121
_refine_ls_extinction_method none
_refine_ls_goodness_of_fit_ref 1.025
_refine_ls_hydrogen_treatment constr
_refine_ls_matrix_type full
_refine_ls_number_parameters 774
_refine_ls_number_reflns 11562
_refine_ls_number_restraints 12
_refine_ls_restrained_S_all 1.029
_refine_ls_R_factor_all 0.0490
_refine_ls_R_factor_gt 0.0361
_refine_ls_shift/su_max 0.001
_refine_ls_shift/su_mean 0.000
_refine_ls_structure_factor_coef Fsqd
_refine_ls_weighting_details 'calc w=1/[\s^2^(Fo^2^)+(0.0306P)^2^+11.4267P] where P=(Fo^2^+2Fc^2^)/3'
_refine_ls_weighting_scheme calc
_refine_ls_wR_factor_gt 0.0770
_refine_ls_wR_factor_ref 0.0827
_reflns_number_gt 9436
_reflns_number_total 11562
_reflns_threshold_expression >2sigma(I)
_cod_data_source_file ic5b00702_si_002.cif
_cod_data_source_block b
_cod_depositor_comments
;
The following automatic conversions were performed:

'_symmetry_cell_setting' value 'Monoclinic' changed to 'monoclinic'
according to
/usr/data/users/saulius/crontab/automatic-downloads/rss-feeds/ACS/lib/dictionaries/cif_core.dic
dictionary named 'cif_core.dic' version 2.4.2 from 2011-04-26.

Automatic conversion script
Id: cif_fix_values 3271 2015-04-21 07:52:19Z andrius 

 Adding full bibliography for 4343036--4343039.cif.
;
_cod_original_sg_symbol_H-M P2(1)/c
_cod_database_code 4343037

loop_
_symmetry_equiv_pos_as_xyz
'x, y, z'
'-x, y+1/2, -z+1/2'
'-x, -y, -z'
'x, -y-1/2, z-1/2'

loop_
_atom_site_label
_atom_site_type_symbol
_atom_site_fract_x
_atom_site_fract_y
_atom_site_fract_z
_atom_site_U_iso_or_equiv
_atom_site_adp_type
_atom_site_occupancy
_atom_site_symmetry_multiplicity
_atom_site_calc_flag
_atom_site_refinement_flags
Dy1 Dy 0.07424(2) 0.180025(17) 0.118293(7) 0.02990(7) Uani 1 1 d .
Dy2 Dy 0.260441(19) 0.407279(17) 0.145719(7) 0.02663(7) Uani 1 1 d .
Dy3 Dy 0.28891(2) 0.280252(18) 0.044541(7) 0.03115(7) Uani 1 1 d .
O1 O 0.1716(3) 0.3190(2) 0.09553(9) 0.0270(8) Uani 1 1 d .
H1 H 0.1153 0.3625 0.0845 0.032 Uiso 1 1 calc R
O2 O 0.1779(3) 0.1450(3) 0.06232(10) 0.0368(9) Uani 1 1 d .
O3 O -0.0488(3) 0.2853(3) 0.14682(11) 0.0382(9) Uani 1 1 d .
O4 O 0.1926(5) -0.1267(4) 0.00914(18) 0.0868(18) Uani 1 1 d .
H4 H 0.1412 -0.1053 0.0214 0.130 Uiso 1 1 calc R
O5 O 0.1648(3) 0.2665(2) 0.16874(9) 0.0289(8) Uani 1 1 d .
O6 O 0.2536(3) 0.5419(3) 0.10522(10) 0.0371(9) Uani 1 1 d .
O7 O 0.1356(5) 0.1817(4) 0.28410(12) 0.0645(13) Uani 1 1 d .
H56 H 0.1386 0.2383 0.2772 0.097 Uiso 1 1 calc R
O8 O 0.3792(3) 0.3771(2) 0.09375(10) 0.0296(8) Uani 1 1 d .
O9 O 0.1292(3) 0.2795(3) 0.00500(11) 0.0426(10) Uani 1 1 d .
O10 O 0.7077(3) 0.4724(4) 0.09559(13) 0.0544(12) Uani 1 1 d .
H10 H 0.6714 0.4570 0.0763 0.082 Uiso 1 1 calc R
O11 O 0.0624(3) 0.4465(3) 0.14811(11) 0.0369(9) Uani 1 1 d .
H11 H 0.0222 0.4068 0.1642 0.044 Uiso 1 1 calc R
O12 O -0.0235(3) 0.2420(3) 0.06054(12) 0.0474(10) Uani 1 1 d .
H12 H 0.0115 0.2283 0.0377 0.057 Uiso 1 1 calc R
O13 O 0.2455(3) 0.4565(3) 0.03699(11) 0.0463(10) Uani 1 1 d .
H13 H 0.2827 0.4963 0.0546 0.056 Uiso 1 1 calc R
O14 O 0.3888(3) 0.2792(3) 0.16559(12) 0.0470(10) Uani 1 1 d .
O15 O 0.2366(3) 0.0813(3) 0.13244(11) 0.0427(10) Uani 1 1 d .
O16 O 0.4394(9) 0.4332(11) 0.2812(4) 0.229(5) Uani 1 1 d U
H16 H 0.4923 0.4622 0.2908 0.343 Uiso 1 1 calc R
N1 N 0.3172(4) 0.1133(3) 0.00592(13) 0.0411(12) Uani 1 1 d .
N2 N 0.0959(5) -0.0047(3) 0.05276(15) 0.0495(13) Uani 1 1 d .
N3 N 0.0269(4) 0.0284(3) 0.08116(15) 0.0437(12) Uani 1 1 d .
N4 N -0.1144(4) 0.1130(3) 0.12394(14) 0.0398(11) Uani 1 1 d .
N5 N 0.0667(4) 0.1020(3) 0.18657(14) 0.0381(11) Uani 1 1 d .
N6 N 0.1796(4) 0.3132(3) 0.23256(13) 0.0360(11) Uani 1 1 d .
N7 N 0.2169(4) 0.3989(3) 0.21605(13) 0.0354(11) Uani 1 1 d .
N8 N 0.2456(3) 0.5626(3) 0.18037(13) 0.0344(10) Uani 1 1 d .
N9 N 0.4630(3) 0.4740(3) 0.15361(13) 0.0339(10) Uani 1 1 d .
N10 N 0.5350(4) 0.4030(3) 0.05851(13) 0.0400(11) Uani 1 1 d .
N11 N 0.4720(4) 0.3595(3) 0.02952(13) 0.0385(11) Uani 1 1 d .
N12 N 0.3252(4) 0.3149(3) -0.02318(13) 0.0382(11) Uani 1 1 d .
Cl1 Cl 0.43582(12) 0.16381(11) 0.08628(4) 0.0447(4) Uani 1 1 d .
Cl2 Cl 0.36489(14) 0.08110(14) 0.20916(5) 0.0653(5) Uani 1 1 d .
C1 C 0.0315(5) 0.0131(4) 0.1947(2) 0.0495(16) Uani 1 1 d .
H5 H 0.0063 -0.0259 0.1745 0.059 Uiso 1 1 calc R
C2 C 0.0302(5) -0.0239(5) 0.2310(2) 0.0598(19) Uani 1 1 d .
H2 H 0.0072 -0.0872 0.2352 0.072 Uiso 1 1 calc R
C3 C 0.0631(6) 0.0335(5) 0.2611(2) 0.0597(19) Uani 1 1 d .
H3 H 0.0596 0.0104 0.2861 0.072 Uiso 1 1 calc R
C4 C 0.1019(5) 0.1261(5) 0.25437(17) 0.0462(15) Uani 1 1 d .
C5 C 0.1045(4) 0.1569(4) 0.21647(16) 0.0360(13) Uani 1 1 d .
C6 C 0.1528(4) 0.2517(4) 0.20500(15) 0.0321(12) Uani 1 1 d .
C7 C 0.2203(4) 0.4738(4) 0.23756(16) 0.0382(13) Uani 1 1 d .
H7A H 0.2147 0.4694 0.2641 0.046 Uiso 1 1 calc R
C8 C 0.2337(5) 0.5674(4) 0.21793(18) 0.0417(14) Uani 1 1 d .
C9 C 0.2250(6) 0.6570(5) 0.2370(2) 0.0578(18) Uani 1 1 d .
H9 H 0.2159 0.6592 0.2635 0.069 Uiso 1 1 calc R
C10 C 0.2299(6) 0.7395(5) 0.2164(2) 0.066(2) Uani 1 1 d .
H10A H 0.2264 0.7988 0.2290 0.080 Uiso 1 1 calc R
C11 C 0.2403(5) 0.7382(4) 0.1762(2) 0.0531(17) Uani 1 1 d .
C12 C 0.2470(4) 0.6445(4) 0.15913(18) 0.0384(13) Uani 1 1 d .
C13 C 0.2522(4) 0.6316(4) 0.11843(17) 0.0366(13) Uani 1 1 d .
C14 C 0.2521(5) 0.7141(5) 0.0965(2) 0.0516(16) Uani 1 1 d .
H14 H 0.2538 0.7087 0.0699 0.062 Uiso 1 1 calc R
C15 C 0.2493(6) 0.8064(5) 0.1132(3) 0.067(2) Uani 1 1 d .
H15 H 0.2520 0.8607 0.0974 0.080 Uiso 1 1 calc R
C16 C 0.2429(7) 0.8188(5) 0.1515(3) 0.073(2) Uani 1 1 d .
H16A H 0.2402 0.8810 0.1616 0.087 Uiso 1 1 calc R
C17 C 0.5058(5) 0.5163(4) 0.18514(17) 0.0439(14) Uani 1 1 d .
H17 H 0.4606 0.5265 0.2059 0.053 Uiso 1 1 calc R
C18 C 0.6154(5) 0.5458(4) 0.18822(17) 0.0449(15) Uani 1 1 d .
H18 H 0.6427 0.5748 0.2106 0.054 Uiso 1 1 calc R
C19 C 0.6819(5) 0.5314(4) 0.15784(18) 0.0469(15) Uani 1 1 d .
H19 H 0.7548 0.5521 0.1592 0.056 Uiso 1 1 calc R
C20 C 0.6405(4) 0.4858(4) 0.12476(17) 0.0400(14) Uani 1 1 d .
C21 C 0.5311(4) 0.4577(4) 0.12392(16) 0.0337(12) Uani 1 1 d .
C22 C 0.4775(4) 0.4088(4) 0.09044(16) 0.0331(12) Uani 1 1 d .
C23 C 0.5040(5) 0.3669(5) -0.00493(17) 0.0444(14) Uani 1 1 d .
H23 H 0.5728 0.3919 -0.0105 0.053 Uiso 1 1 calc R
C24 C 0.4263(5) 0.3337(4) -0.03540(17) 0.0443(14) Uani 1 1 d .
C25 C 0.4523(6) 0.3236(5) -0.07456(18) 0.0541(17) Uani 1 1 d .
H25 H 0.5232 0.3354 -0.0828 0.065 Uiso 1 1 calc R
C26 C 0.3706(6) 0.2960(5) -0.09989(18) 0.0542(17) Uani 1 1 d .
H26 H 0.3874 0.2860 -0.1255 0.065 Uiso 1 1 calc R
C27 C 0.2630(6) 0.2826(4) -0.08855(17) 0.0484(16) Uani 1 1 d .
C28 C 0.2441(5) 0.2917(4) -0.04853(16) 0.0396(14) Uani 1 1 d .
C29 C 0.1370(5) 0.2754(4) -0.03232(17) 0.0394(13) Uani 1 1 d .
C30 C 0.0506(5) 0.2608(4) -0.05820(18) 0.0469(15) Uani 1 1 d .
H30 H -0.0204 0.2543 -0.0492 0.056 Uiso 1 1 calc R
C31 C 0.0681(6) 0.2557(5) -0.0977(2) 0.0567(18) Uani 1 1 d .
H31 H 0.0076 0.2463 -0.1143 0.068 Uiso 1 1 calc R
C32 C 0.1696(7) 0.2636(5) -0.11310(19) 0.060(2) Uani 1 1 d .
H32 H 0.1779 0.2568 -0.1394 0.072 Uiso 1 1 calc R
C33 C 0.3930(6) 0.0952(5) -0.01964(18) 0.0527(17) Uani 1 1 d .
H33 H 0.4392 0.1455 -0.0267 0.063 Uiso 1 1 calc R
C34 C 0.4071(7) 0.0054(6) -0.0365(2) 0.064(2) Uani 1 1 d .
H34 H 0.4620 -0.0042 -0.0542 0.077 Uiso 1 1 calc R
C35 C 0.3403(7) -0.0676(5) -0.0269(2) 0.068(2) Uani 1 1 d .
H35 H 0.3485 -0.1282 -0.0381 0.081 Uiso 1 1 calc R
C36 C 0.2598(6) -0.0529(5) -0.0006(2) 0.0592(19) Uani 1 1 d .
C37 C 0.2513(5) 0.0398(4) 0.01578(16) 0.0437(15) Uani 1 1 d .
C38 C 0.1707(5) 0.0616(4) 0.04555(16) 0.0398(14) Uani 1 1 d .
C39 C -0.0665(6) -0.0143(4) 0.0833(2) 0.0537(17) Uani 1 1 d .
H39 H -0.0833 -0.0693 0.0689 0.064 Uiso 1 1 calc R
C40 C -0.1454(5) 0.0279(4) 0.10964(19) 0.0448(15) Uani 1 1 d .
C41 C -0.2489(6) -0.0113(5) 0.1177(2) 0.0606(19) Uani 1 1 d .
H41 H -0.2687 -0.0717 0.1079 0.073 Uiso 1 1 calc R
C42 C -0.3200(5) 0.0377(5) 0.1398(2) 0.063(2) Uani 1 1 d .
H42 H -0.3877 0.0105 0.1455 0.076 Uiso 1 1 calc R
C43 C -0.2919(5) 0.1292(5) 0.1540(2) 0.0486(16) Uani 1 1 d .
C44 C -0.1852(4) 0.1646(4) 0.14496(17) 0.0382(13) Uani 1 1 d .
C45 C -0.1486(4) 0.2582(4) 0.15687(17) 0.0375(13) Uani 1 1 d .
C46 C -0.2197(5) 0.3126(4) 0.17756(18) 0.0459(15) Uani 1 1 d .
H46 H -0.1976 0.3733 0.1864 0.055 Uiso 1 1 calc R
C47 C -0.3258(5) 0.2787(5) 0.1857(2) 0.0567(18) Uani 1 1 d .
H47 H -0.3730 0.3188 0.1990 0.068 Uiso 1 1 calc R
C48 C -0.3617(5) 0.1892(5) 0.1748(2) 0.0563(18) Uani 1 1 d .
H48 H -0.4316 0.1680 0.1812 0.068 Uiso 1 1 calc R
C49 C 0.0005(5) 0.5192(5) 0.1291(2) 0.0585(19) Uani 1 1 d .
H49A H 0.0334 0.5340 0.1050 0.088 Uiso 1 1 calc R
H49B H -0.0006 0.5763 0.1448 0.088 Uiso 1 1 calc R
H49C H -0.0735 0.4967 0.1244 0.088 Uiso 1 1 calc R
C50 C -0.1230(6) 0.2946(5) 0.0555(2) 0.065(2) Uani 1 1 d .
H50A H -0.1772 0.2693 0.0723 0.098 Uiso 1 1 calc R
H50B H -0.1493 0.2886 0.0293 0.098 Uiso 1 1 calc R
H50C H -0.1101 0.3617 0.0613 0.098 Uiso 1 1 calc R
C51 C 0.1757(7) 0.5061(5) 0.0112(2) 0.073(2) Uani 1 1 d .
H51A H 0.2038 0.5012 -0.0142 0.109 Uiso 1 1 calc R
H51B H 0.1720 0.5730 0.0185 0.109 Uiso 1 1 calc R
H51C H 0.1034 0.4781 0.0116 0.109 Uiso 1 1 calc R
C52 C 0.4579(15) 0.3319(10) 0.2839(5) 0.201(7) Uani 1 1 d U
H52A H 0.5209 0.3198 0.3005 0.301 Uiso 1 1 calc R
H52B H 0.4710 0.3063 0.2588 0.301 Uiso 1 1 calc R
H52C H 0.3944 0.3011 0.2942 0.301 Uiso 1 1 calc R

loop_
_atom_site_aniso_label
_atom_site_aniso_U_11
_atom_site_aniso_U_22
_atom_site_aniso_U_33
_atom_site_aniso_U_23
_atom_site_aniso_U_13
_atom_site_aniso_U_12
Dy1 0.03366(14) 0.02592(13) 0.03012(14) -0.00070(10) 0.00113(10) -0.00161(10)
Dy2 0.02725(13) 0.02588(13) 0.02686(14) -0.00247(10) 0.00260(10) 0.00174(9)
Dy3 0.03850(15) 0.03059(14) 0.02454(14) -0.00088(10) 0.00429(10) 0.00365(11)
O1 0.0280(18) 0.0232(18) 0.0296(19) 0.0005(14) -0.0017(15) 0.0029(14)
O2 0.049(2) 0.026(2) 0.035(2) -0.0073(16) 0.0029(18) 0.0035(17)
O3 0.032(2) 0.031(2) 0.052(3) -0.0012(18) 0.0055(18) -0.0014(16)
O4 0.119(5) 0.052(3) 0.091(4) -0.036(3) 0.026(4) -0.007(3)
O5 0.0333(19) 0.0302(19) 0.0233(19) 0.0048(15) 0.0002(15) 0.0007(15)
O6 0.048(2) 0.030(2) 0.034(2) -0.0011(16) 0.0041(17) 0.0033(17)
O7 0.091(4) 0.072(3) 0.030(2) 0.011(2) 0.001(2) -0.010(3)
O8 0.0258(18) 0.0299(19) 0.033(2) -0.0002(15) 0.0045(15) 0.0005(14)
O9 0.045(2) 0.053(3) 0.029(2) 0.0011(18) -0.0021(18) 0.0024(19)
O10 0.033(2) 0.077(3) 0.053(3) -0.007(2) 0.010(2) -0.006(2)
O11 0.0289(19) 0.028(2) 0.054(3) 0.0036(18) 0.0033(17) 0.0033(15)
O12 0.039(2) 0.058(3) 0.044(3) 0.007(2) -0.0072(19) 0.0026(19)
O13 0.067(3) 0.037(2) 0.035(2) 0.0018(18) -0.007(2) 0.008(2)
O14 0.034(2) 0.046(2) 0.061(3) 0.011(2) 0.0025(19) 0.0085(18)
O15 0.051(2) 0.038(2) 0.040(2) -0.0012(18) -0.0002(19) 0.0107(18)
O16 0.146(8) 0.296(13) 0.241(12) -0.006(11) -0.034(8) -0.069(9)
N1 0.054(3) 0.042(3) 0.027(3) -0.001(2) 0.003(2) 0.015(2)
N2 0.069(4) 0.031(3) 0.049(3) -0.011(2) 0.006(3) -0.005(2)
N3 0.053(3) 0.032(3) 0.046(3) -0.003(2) 0.002(2) -0.003(2)
N4 0.039(3) 0.034(3) 0.046(3) 0.004(2) -0.006(2) -0.003(2)
N5 0.034(3) 0.034(3) 0.046(3) 0.006(2) 0.004(2) -0.002(2)
N6 0.041(3) 0.042(3) 0.025(2) 0.001(2) 0.004(2) 0.002(2)
N7 0.034(2) 0.040(3) 0.032(3) -0.001(2) -0.002(2) 0.000(2)
N8 0.028(2) 0.039(3) 0.037(3) -0.007(2) 0.002(2) 0.0014(19)
N9 0.032(2) 0.034(3) 0.035(3) -0.002(2) 0.001(2) 0.0018(19)
N10 0.036(3) 0.050(3) 0.034(3) -0.002(2) 0.008(2) -0.006(2)
N11 0.039(3) 0.044(3) 0.033(3) -0.002(2) 0.008(2) 0.002(2)
N12 0.049(3) 0.038(3) 0.028(3) 0.002(2) 0.007(2) 0.005(2)
Cl1 0.0495(8) 0.0451(9) 0.0395(8) -0.0019(6) 0.0039(7) 0.0174(7)
Cl2 0.0568(10) 0.0855(13) 0.0535(11) 0.0246(9) 0.0011(8) 0.0106(9)
C1 0.043(3) 0.043(4) 0.063(4) 0.011(3) 0.005(3) -0.001(3)
C2 0.050(4) 0.050(4) 0.080(6) 0.027(4) 0.009(4) -0.002(3)
C3 0.065(5) 0.065(5) 0.050(4) 0.028(4) 0.014(4) 0.003(4)
C4 0.040(3) 0.065(4) 0.034(3) 0.016(3) 0.006(3) 0.004(3)
C5 0.027(3) 0.041(3) 0.040(3) 0.012(3) 0.009(2) 0.004(2)
C6 0.026(3) 0.040(3) 0.030(3) 0.006(2) 0.001(2) 0.005(2)
C7 0.038(3) 0.047(4) 0.029(3) -0.009(3) 0.004(2) 0.002(3)
C8 0.035(3) 0.042(3) 0.048(4) -0.018(3) 0.003(3) 0.000(3)
C9 0.072(5) 0.048(4) 0.054(4) -0.024(3) 0.009(4) -0.003(3)
C10 0.088(5) 0.036(4) 0.074(5) -0.031(4) -0.002(4) -0.007(4)
C11 0.057(4) 0.033(4) 0.069(5) -0.014(3) -0.004(3) 0.004(3)
C12 0.029(3) 0.031(3) 0.055(4) -0.004(3) 0.002(3) -0.002(2)
C13 0.031(3) 0.030(3) 0.048(4) 0.000(3) 0.000(3) 0.003(2)
C14 0.051(4) 0.041(4) 0.063(5) 0.006(3) 0.000(3) 0.001(3)
C15 0.078(5) 0.039(4) 0.083(6) 0.015(4) 0.005(4) 0.003(3)
C16 0.089(6) 0.027(4) 0.101(7) -0.002(4) 0.004(5) 0.006(3)
C17 0.041(3) 0.050(4) 0.041(4) -0.005(3) -0.002(3) -0.003(3)
C18 0.045(3) 0.052(4) 0.037(3) -0.005(3) -0.008(3) -0.004(3)
C19 0.038(3) 0.054(4) 0.048(4) 0.007(3) -0.003(3) -0.008(3)
C20 0.032(3) 0.043(3) 0.046(4) 0.006(3) 0.008(3) 0.001(2)
C21 0.032(3) 0.033(3) 0.036(3) 0.004(2) 0.004(2) 0.003(2)
C22 0.031(3) 0.034(3) 0.034(3) 0.005(2) 0.003(2) 0.007(2)
C23 0.041(3) 0.056(4) 0.036(3) 0.002(3) 0.013(3) 0.002(3)
C24 0.056(4) 0.044(4) 0.033(3) 0.006(3) 0.009(3) 0.005(3)
C25 0.063(4) 0.065(4) 0.035(4) 0.009(3) 0.017(3) 0.016(3)
C26 0.083(5) 0.055(4) 0.025(3) 0.004(3) 0.010(3) 0.009(4)
C27 0.076(5) 0.037(3) 0.032(3) 0.002(3) -0.002(3) 0.008(3)
C28 0.055(4) 0.034(3) 0.029(3) 0.002(2) 0.000(3) 0.009(3)
C29 0.049(4) 0.034(3) 0.035(3) 0.000(2) -0.003(3) 0.002(3)
C30 0.055(4) 0.042(4) 0.043(4) 0.004(3) -0.008(3) 0.001(3)
C31 0.076(5) 0.045(4) 0.047(4) 0.000(3) -0.015(4) 0.003(3)
C32 0.106(6) 0.045(4) 0.028(3) -0.001(3) -0.014(4) 0.010(4)
C33 0.068(4) 0.051(4) 0.039(4) -0.005(3) 0.008(3) 0.018(3)
C34 0.082(5) 0.070(5) 0.041(4) -0.012(4) 0.008(4) 0.033(4)
C35 0.095(6) 0.051(5) 0.058(5) -0.026(4) 0.003(4) 0.023(4)
C36 0.084(5) 0.046(4) 0.047(4) -0.017(3) -0.001(4) 0.011(4)
C37 0.067(4) 0.036(3) 0.028(3) -0.009(3) -0.004(3) 0.014(3)
C38 0.059(4) 0.033(3) 0.028(3) -0.005(2) -0.006(3) 0.008(3)
C39 0.068(5) 0.029(3) 0.064(5) -0.005(3) -0.006(4) -0.010(3)
C40 0.043(3) 0.031(3) 0.060(4) 0.004(3) -0.009(3) -0.009(3)
C41 0.054(4) 0.045(4) 0.082(6) 0.005(4) -0.011(4) -0.015(3)
C42 0.038(4) 0.066(5) 0.084(6) 0.014(4) -0.006(4) -0.015(3)
C43 0.032(3) 0.051(4) 0.063(4) 0.018(3) -0.008(3) -0.005(3)
C44 0.033(3) 0.040(3) 0.041(3) 0.009(3) -0.003(3) 0.001(2)
C45 0.029(3) 0.038(3) 0.046(4) 0.012(3) -0.003(3) -0.001(2)
C46 0.041(3) 0.043(4) 0.054(4) 0.014(3) 0.007(3) 0.006(3)
C47 0.037(3) 0.063(5) 0.071(5) 0.018(4) 0.016(3) 0.013(3)
C48 0.024(3) 0.066(5) 0.078(5) 0.023(4) 0.009(3) 0.000(3)
C49 0.037(3) 0.056(4) 0.083(5) 0.018(4) 0.001(3) 0.002(3)
C50 0.065(5) 0.068(5) 0.061(5) 0.005(4) -0.013(4) 0.017(4)
C51 0.099(6) 0.049(4) 0.069(5) 0.006(4) -0.027(4) 0.023(4)
C52 0.250(15) 0.106(9) 0.239(15) -0.018(10) -0.100(12) 0.045(10)

loop_
_atom_type_symbol
_atom_type_description
_atom_type_scat_dispersion_real
_atom_type_scat_dispersion_imag
_atom_type_scat_source
C C 0.0033 0.0016 'International Tables Vol C Tables 4.2.6.8 and 6.1.1.4'
H H 0.0000 0.0000 'International Tables Vol C Tables 4.2.6.8 and 6.1.1.4'
N N 0.0061 0.0033 'International Tables Vol C Tables 4.2.6.8 and 6.1.1.4'
O O 0.0106 0.0060 'International Tables Vol C Tables 4.2.6.8 and 6.1.1.4'
Dy Dy -0.1892 4.4098 'International Tables Vol C Tables 4.2.6.8 and 6.1.1.4'
Cl Cl 0.1484 0.1585 'International Tables Vol C Tables 4.2.6.8 and 6.1.1.4'

loop_
_geom_angle_atom_site_label_1
_geom_angle_atom_site_label_2
_geom_angle_atom_site_label_3
_geom_angle
O3 Dy1 O5 70.08(12)
O3 Dy1 O2 146.15(13)
O5 Dy1 O2 117.41(12)
O3 Dy1 O1 88.26(12)
O5 Dy1 O1 67.58(11)
O2 Dy1 O1 67.56(11)
O3 Dy1 O15 142.09(13)
O5 Dy1 O15 77.04(12)
O2 Dy1 O15 67.13(13)
O1 Dy1 O15 96.36(12)
O3 Dy1 O12 80.25(14)
O5 Dy1 O12 129.35(13)
O2 Dy1 O12 70.01(13)
O1 Dy1 O12 71.52(12)
O15 Dy1 O12 136.83(14)
O3 Dy1 N4 66.07(14)
O5 Dy1 N4 122.66(14)
O2 Dy1 N4 119.69(14)
O1 Dy1 N4 142.02(13)
O15 Dy1 N4 121.23(14)
O12 Dy1 N4 76.65(14)
O3 Dy1 N3 126.75(15)
O5 Dy1 N3 153.39(14)
O2 Dy1 N3 62.16(14)
O1 Dy1 N3 127.06(14)
O15 Dy1 N3 79.06(14)
O12 Dy1 N3 76.80(15)
N4 Dy1 N3 62.16(16)
O3 Dy1 N5 80.23(14)
O5 Dy1 N5 63.96(13)
O2 Dy1 N5 133.49(13)
O1 Dy1 N5 131.28(13)
O15 Dy1 N5 68.52(14)
O12 Dy1 N5 149.15(14)
N4 Dy1 N5 73.67(14)
N3 Dy1 N5 96.36(15)
O3 Dy1 Dy3 120.05(9)
O5 Dy1 Dy3 90.21(8)
O2 Dy1 Dy3 34.27(8)
O1 Dy1 Dy3 33.60(8)
O15 Dy1 Dy3 77.46(10)
O12 Dy1 Dy3 70.11(10)
N4 Dy1 Dy3 143.80(11)
N3 Dy1 Dy3 95.90(12)
N5 Dy1 Dy3 140.72(10)
O3 Dy1 Dy2 76.81(9)
O5 Dy1 Dy2 34.25(8)
O2 Dy1 Dy2 92.65(9)
O1 Dy1 Dy2 33.34(8)
O15 Dy1 Dy2 86.63(9)
O12 Dy1 Dy2 100.39(10)
N4 Dy1 Dy2 142.78(11)
N3 Dy1 Dy2 154.29(12)
N5 Dy1 Dy2 98.12(10)
Dy3 Dy1 Dy2 59.903(6)
O6 Dy2 O1 87.49(12)
O6 Dy2 O8 72.07(12)
O1 Dy2 O8 67.80(11)
O6 Dy2 O5 146.44(12)
O1 Dy2 O5 67.45(11)
O8 Dy2 O5 114.76(11)
O6 Dy2 O14 139.36(13)
O1 Dy2 O14 96.35(13)
O8 Dy2 O14 72.15(13)
O5 Dy2 O14 68.43(12)
O6 Dy2 N8 66.52(14)
O1 Dy2 N8 140.36(13)
O8 Dy2 N8 125.24(13)
O5 Dy2 N8 119.66(13)
O14 Dy2 N8 123.00(14)
O6 Dy2 O11 80.08(13)
O1 Dy2 O11 73.33(12)
O8 Dy2 O11 132.46(12)
O5 Dy2 O11 71.76(11)
O14 Dy2 O11 139.75(13)
N8 Dy2 O11 73.07(13)
O6 Dy2 N7 128.21(14)
O1 Dy2 N7 126.15(13)
O8 Dy2 N7 151.30(13)
O5 Dy2 N7 61.61(13)
O14 Dy2 N7 80.86(14)
N8 Dy2 N7 62.97(15)
O11 Dy2 N7 75.33(13)
O6 Dy2 N9 78.56(13)
O1 Dy2 N9 131.50(13)
O8 Dy2 N9 63.69(13)
O5 Dy2 N9 134.74(12)
O14 Dy2 N9 68.71(13)
N8 Dy2 N9 74.10(13)
O11 Dy2 N9 145.87(12)
N7 Dy2 N9 97.76(14)
O6 Dy2 Dy3 79.50(9)
O1 Dy2 Dy3 33.27(8)
O8 Dy2 Dy3 34.60(8)
O5 Dy2 Dy3 89.62(8)
O14 Dy2 Dy3 81.98(10)
N8 Dy2 Dy3 145.97(11)
O11 Dy2 Dy3 103.67(9)
N7 Dy2 Dy3 150.38(10)
N9 Dy2 Dy3 98.25(10)
O6 Dy2 Dy1 118.30(9)
O1 Dy2 Dy1 33.90(8)
O8 Dy2 Dy1 91.84(8)
O5 Dy2 Dy1 33.56(8)
O14 Dy2 Dy1 81.43(10)
N8 Dy2 Dy1 139.04(10)
O11 Dy2 Dy1 68.42(8)
N7 Dy2 Dy1 93.66(10)
N9 Dy2 Dy1 145.68(9)
Dy3 Dy2 Dy1 59.927(6)
O9 Dy3 O1 86.34(12)
O9 Dy3 O2 71.69(13)
O1 Dy3 O2 68.15(11)
O9 Dy3 O8 140.43(12)
O1 Dy3 O8 67.26(11)
O2 Dy3 O8 119.80(12)
O9 Dy3 N12 66.78(15)
O1 Dy3 N12 143.41(13)
O2 Dy3 N12 121.14(14)
O8 Dy3 N12 118.88(14)
O9 Dy3 O13 76.99(13)
O1 Dy3 O13 74.31(12)
O2 Dy3 O13 131.84(13)
O8 Dy3 O13 68.01(12)
N12 Dy3 O13 75.69(14)
O9 Dy3 N11 126.43(14)
O1 Dy3 N11 127.14(13)
O2 Dy3 N11 152.85(14)
O8 Dy3 N11 61.64(13)
N12 Dy3 N11 62.49(15)
O13 Dy3 N11 75.09(14)
O9 Dy3 N1 79.52(14)
O1 Dy3 N1 130.91(13)
O2 Dy3 N1 62.77(14)
O8 Dy3 N1 140.04(13)
N12 Dy3 N1 70.08(15)
O13 Dy3 N1 143.98(13)
N11 Dy3 N1 98.12(15)
O9 Dy3 Cl1 144.23(10)
O1 Dy3 Cl1 97.45(8)
O2 Dy3 Cl1 76.82(9)
O8 Dy3 Cl1 71.17(8)
N12 Dy3 Cl1 118.94(11)
O13 Dy3 Cl1 138.35(10)
N11 Dy3 Cl1 78.73(11)
N1 Dy3 Cl1 71.18(10)
O9 Dy3 Dy2 115.64(10)
O1 Dy3 Dy2 33.23(8)
O2 Dy3 Dy2 92.97(8)
O8 Dy3 Dy2 34.09(8)
N12 Dy3 Dy2 142.17(11)
O13 Dy3 Dy2 68.85(9)
N11 Dy3 Dy2 95.19(10)
N1 Dy3 Dy2 146.95(10)
Cl1 Dy3 Dy2 82.07(3)
O9 Dy3 Dy1 80.23(10)
O1 Dy3 Dy1 34.13(8)
O2 Dy3 Dy1 34.33(8)
O8 Dy3 Dy1 91.60(8)
N12 Dy3 Dy1 146.01(11)
O13 Dy3 Dy1 105.52(10)
N11 Dy3 Dy1 151.42(10)
N1 Dy3 Dy1 96.88(11)
Cl1 Dy3 Dy1 83.32(3)
Dy2 Dy3 Dy1 60.170(7)
Dy2 O1 Dy3 113.50(13)
Dy2 O1 Dy1 112.76(13)
Dy3 O1 Dy1 112.26(13)
C38 O2 Dy3 127.5(4)
C38 O2 Dy1 121.0(4)
Dy3 O2 Dy1 111.40(13)
C45 O3 Dy1 122.6(3)
C6 O5 Dy1 125.6(3)
C6 O5 Dy2 121.4(3)
Dy1 O5 Dy2 112.20(13)
C13 O6 Dy2 122.5(3)
C22 O8 Dy2 126.5(3)
C22 O8 Dy3 122.2(3)
Dy2 O8 Dy3 111.30(13)
C29 O9 Dy3 120.1(4)
C49 O11 Dy2 130.4(3)
C50 O12 Dy1 132.1(4)
C51 O13 Dy3 131.8(4)
C33 N1 C37 117.5(5)
C33 N1 Dy3 126.7(4)
C37 N1 Dy3 115.7(4)
C38 N2 N3 109.8(5)
C39 N3 N2 116.2(5)
C39 N3 Dy1 122.8(4)
N2 N3 Dy1 120.3(3)
C40 N4 C44 119.6(5)
C40 N4 Dy1 123.6(4)
C44 N4 Dy1 116.7(4)
C1 N5 C5 117.1(5)
C1 N5 Dy1 126.3(4)
C5 N5 Dy1 116.6(3)
C6 N6 N7 108.9(4)
C7 N7 N6 116.7(5)
C7 N7 Dy2 121.9(4)
N6 N7 Dy2 121.2(3)
C8 N8 C12 120.1(5)
C8 N8 Dy2 122.6(4)
C12 N8 Dy2 117.2(4)
C17 N9 C21 117.7(5)
C17 N9 Dy2 125.4(4)
C21 N9 Dy2 116.7(3)
C22 N10 N11 110.0(4)
C23 N11 N10 118.3(5)
C23 N11 Dy3 121.2(4)
N10 N11 Dy3 120.3(3)
C24 N12 C28 120.1(5)
C24 N12 Dy3 122.3(4)
C28 N12 Dy3 115.9(4)
N5 C1 C2 123.6(7)
C1 C2 C3 118.9(6)
C2 C3 C4 120.0(6)
O7 C4 C3 119.7(6)
O7 C4 C5 122.9(6)
C3 C4 C5 117.4(6)
N5 C5 C4 122.8(5)
N5 C5 C6 114.3(5)
C4 C5 C6 122.9(5)
O5 C6 N6 125.3(5)
O5 C6 C5 117.2(5)
N6 C6 C5 117.5(5)
N7 C7 C8 116.2(5)
N8 C8 C9 121.6(6)
N8 C8 C7 115.5(5)
C9 C8 C7 122.7(6)
C10 C9 C8 118.9(7)
C9 C10 C11 121.7(6)
C16 C11 C10 126.9(6)
C16 C11 C12 117.4(7)
C10 C11 C12 115.6(6)
N8 C12 C11 122.0(6)
N8 C12 C13 116.0(5)
C11 C12 C13 122.0(6)
O6 C13 C14 125.8(6)
O6 C13 C12 117.5(5)
C14 C13 C12 116.6(5)
C13 C14 C15 121.6(7)
C16 C15 C14 121.8(7)
C15 C16 C11 120.5(7)
N9 C17 C18 122.7(6)
C19 C18 C17 118.9(6)
C18 C19 C20 119.9(5)
O10 C20 C21 123.5(5)
O10 C20 C19 118.6(5)
C21 C20 C19 117.9(5)
N9 C21 C20 122.8(5)
N9 C21 C22 114.2(5)
C20 C21 C22 123.0(5)
O8 C22 N10 124.5(5)
O8 C22 C21 118.4(5)
N10 C22 C21 117.0(5)
N11 C23 C24 116.5(5)
N12 C24 C25 121.2(6)
N12 C24 C23 114.0(5)
C25 C24 C23 124.7(6)
C26 C25 C24 118.3(6)
C25 C26 C27 121.8(6)
C26 C27 C28 116.4(6)
C26 C27 C32 126.4(6)
C28 C27 C32 117.1(6)
N12 C28 C27 122.0(6)
N12 C28 C29 115.5(5)
C27 C28 C29 122.5(6)
O9 C29 C30 125.5(6)
O9 C29 C28 118.1(5)
C30 C29 C28 116.3(6)
C29 C30 C31 121.1(6)
C32 C31 C30 123.1(6)
C31 C32 C27 119.6(6)
N1 C33 C34 123.4(7)
C35 C34 C33 119.0(7)
C34 C35 C36 120.2(7)
O4 C36 C35 120.2(6)
O4 C36 C37 122.0(7)
C35 C36 C37 117.8(7)
N1 C37 C36 122.1(6)
N1 C37 C38 115.9(5)
C36 C37 C38 121.9(6)
O2 C38 N2 124.8(6)
O2 C38 C37 117.4(5)
N2 C38 C37 117.7(5)
N3 C39 C40 116.7(6)
N4 C40 C41 120.8(6)
N4 C40 C39 113.8(5)
C41 C40 C39 125.3(6)
C42 C41 C40 120.7(6)
C41 C42 C43 120.0(6)
C42 C43 C48 124.9(6)
C42 C43 C44 116.6(6)
C48 C43 C44 118.5(6)
N4 C44 C45 116.0(5)
N4 C44 C43 122.3(5)
C45 C44 C43 121.6(6)
O3 C45 C46 125.5(5)
O3 C45 C44 117.4(5)
C46 C45 C44 117.1(5)
C45 C46 C47 121.3(6)
C48 C47 C46 122.3(6)
C47 C48 C43 119.1(6)

loop_
_geom_bond_atom_site_label_1
_geom_bond_atom_site_label_2
_geom_bond_distance
Dy1 O3 2.326(4)
Dy1 O5 2.369(3)
Dy1 O2 2.398(4)
Dy1 O1 2.400(3)
Dy1 O15 2.436(4)
Dy1 O12 2.459(4)
Dy1 N4 2.484(5)
Dy1 N3 2.518(5)
Dy1 N5 2.613(5)
Dy1 Dy3 3.9583(4)
Dy1 Dy2 3.9680(4)
Dy2 O6 2.332(4)
Dy2 O1 2.365(3)
Dy2 O8 2.381(3)
Dy2 O5 2.412(3)
Dy2 O14 2.444(4)
Dy2 N8 2.469(4)
Dy2 O11 2.469(3)
Dy2 N7 2.521(5)
Dy2 N9 2.634(4)
Dy2 Dy3 3.9574(4)
Dy3 O9 2.347(4)
Dy3 O1 2.367(3)
Dy3 O2 2.394(4)
Dy3 O8 2.412(3)
Dy3 N12 2.457(5)
Dy3 O13 2.502(4)
Dy3 N11 2.545(5)
Dy3 N1 2.695(5)
Dy3 Cl1 2.7808(14)
O2 C38 1.293(6)
O3 C45 1.325(6)
O4 C36 1.354(9)
O5 C6 1.291(6)
O6 C13 1.322(6)
O7 C4 1.343(8)
O8 C22 1.280(6)
O9 C29 1.306(7)
O10 C20 1.332(7)
O11 C49 1.409(7)
O12 C50 1.418(7)
O13 C51 1.397(7)
O16 C52 1.418(16)
N1 C33 1.321(8)
N1 C37 1.342(8)
N2 C38 1.319(8)
N2 N3 1.390(7)
N3 C39 1.282(8)
N4 C40 1.326(7)
N4 C44 1.348(7)
N5 C1 1.332(7)
N5 C5 1.357(7)
N6 C6 1.315(7)
N6 N7 1.395(6)
N7 C7 1.276(7)
N8 C8 1.321(7)
N8 C12 1.352(7)
N9 C17 1.335(7)
N9 C21 1.360(7)
N10 C22 1.331(7)
N10 N11 1.386(6)
N11 C23 1.275(7)
N12 C24 1.336(7)
N12 C28 1.343(7)
C1 C2 1.363(9)
C2 C3 1.364(10)
C3 C4 1.384(9)
C4 C5 1.387(8)
C5 C6 1.492(7)
C7 C8 1.474(8)
C8 C9 1.410(8)
C9 C10 1.350(10)
C10 C11 1.409(10)
C11 C16 1.406(10)
C11 C12 1.426(8)
C12 C13 1.431(8)
C13 C14 1.372(8)
C14 C15 1.401(10)
C15 C16 1.349(11)
C17 C18 1.393(8)
C18 C19 1.363(8)
C19 C20 1.394(8)
C20 C21 1.384(7)
C21 C22 1.482(7)
C23 C24 1.472(8)
C24 C25 1.414(8)
C25 C26 1.363(9)
C26 C27 1.388(9)
C27 C28 1.423(8)
C27 C32 1.425(9)
C28 C29 1.450(8)
C29 C30 1.378(8)
C30 C31 1.400(9)
C31 C32 1.361(10)
C33 C34 1.385(9)
C34 C35 1.341(11)
C35 C36 1.371(10)
C36 C37 1.407(8)
C37 C38 1.475(8)
C39 C40 1.465(9)
C40 C41 1.403(9)
C41 C42 1.353(10)
C42 C43 1.395(9)
C43 C48 1.402(9)
C43 C44 1.427(8)
C44 C45 1.424(8)
C45 C46 1.365(8)
C46 C47 1.407(8)
C47 C48 1.361(9)
